data_4306519
loop_
_publ_author_name
'Fabrice Pointillart'
'Yann Le Gal'
'St\'ephane Golhen'
'Olivier Cador'
'Lahc\`ene Ouahab'

_publ_section_title
;
First Paramagnetic 4d Transition-Metal Complex with a Redox-Active
Tetrathiafulvalene Derivative, [Ru(salen)(PPh3)(TTF-CH=CH-Py)]BF4
[salen2-=N,N'-Ethan-1,2-diylbis(salicylidenamine), 
PPh3= Triphenylphosphine, TTF-CH=CH-Py =
4-(2-Tetrathiafulvalenylethenyl)pyridine]
;
_journal_name_full 'Inorganic Chemistry'
_journal_page_first 9730
_journal_page_last 9732
_journal_paper_doi 10.1021/ic801340k
_journal_volume 47
_journal_year 2008
_chemical_formula_moiety 'C47 H38 N3 O2 P Ru S4, B F4 '
_chemical_formula_sum 'C47 H38 B F4 N3 O2 P Ru S4'
_chemical_formula_weight 1023.89
_chemical_name_systematic
;
 ?
;
_space_group_IT_number 2
_symmetry_cell_setting triclinic
_symmetry_space_group_name_Hall '-P 1'
_symmetry_space_group_name_H-M 'P -1'
_atom_sites_solution_hydrogens geom
_atom_sites_solution_primary direct
_atom_sites_solution_secondary difmap
_audit_creation_method SHELXL-97
_cell_angle_alpha 97.028(4)
_cell_angle_beta 100.201(3)
_cell_angle_gamma 105.040(4)
_cell_formula_units_Z 2
_cell_length_a 9.2822(7)
_cell_length_b 14.7823(6)
_cell_length_c 19.4265(15)
_cell_measurement_reflns_used 44338
_cell_measurement_temperature 293(2)
_cell_measurement_theta_max 26.022
_cell_measurement_theta_min 0.998
_cell_volume 2493.5(3)
_computing_cell_refinement 'HKL Scalepack (Otwinowski & Minor 1997)'
_computing_data_collection 'Collect (Bruker AXS BV, 1997-2004)'
_computing_data_reduction 'HKL Denzo and Scalepack (Otwinowski & Minor 1997)'
_computing_structure_refinement 'SHELXL-97 (Sheldrick, 1997)'
_computing_structure_solution SIR-92
_diffrn_ambient_temperature 293(2)
_diffrn_detector_area_resol_mean 9
_diffrn_measured_fraction_theta_full 0.995
_diffrn_measured_fraction_theta_max 0.995
_diffrn_measurement_device '95mm CCD camera on \k-goniostat'
_diffrn_measurement_device_type KappaCCD
_diffrn_measurement_method CCD
_diffrn_radiation_monochromator 'horizonally mounted graphite crystal'
_diffrn_radiation_source 'fine-focus sealed tube'
_diffrn_radiation_type MoK\a
_diffrn_radiation_wavelength 0.71073
_diffrn_reflns_av_R_equivalents 0.0793
_diffrn_reflns_av_sigmaI/netI 0.1362
_diffrn_reflns_limit_h_max 11
_diffrn_reflns_limit_h_min -11
_diffrn_reflns_limit_k_max 18
_diffrn_reflns_limit_k_min -18
_diffrn_reflns_limit_l_max 24
_diffrn_reflns_limit_l_min -24
_diffrn_reflns_number 19008
_diffrn_reflns_theta_full 26.09
_diffrn_reflns_theta_max 26.09
_diffrn_reflns_theta_min 1.96
_exptl_absorpt_coefficient_mu 0.568
_exptl_absorpt_correction_type none
_exptl_crystal_colour 'dark purple'
_exptl_crystal_density_diffrn 1.364
_exptl_crystal_density_method 'not measured'
_exptl_crystal_description block
_exptl_crystal_F_000 1042
_exptl_crystal_size_max 0.11
_exptl_crystal_size_mid 0.09
_exptl_crystal_size_min 0.07
_platon_squeeze_details
;
;
_refine_diff_density_max 0.306
_refine_diff_density_min -0.407
_refine_diff_density_rms 0.070
_refine_ls_extinction_method none
_refine_ls_goodness_of_fit_ref 0.893
_refine_ls_hydrogen_treatment constr
_refine_ls_matrix_type full
_refine_ls_number_parameters 596
_refine_ls_number_reflns 9847
_refine_ls_number_restraints 0
_refine_ls_restrained_S_all 0.893
_refine_ls_R_factor_all 0.1598
_refine_ls_R_factor_gt 0.0674
_refine_ls_shift/su_max 0.000
_refine_ls_shift/su_mean 0.000
_refine_ls_structure_factor_coef Fsqd
_refine_ls_weighting_details 'calc w=1/[\s^2^(Fo^2^)+(0.0806P)^2^+0.5360P] where P=(Fo^2^+2Fc^2^)/3'
_refine_ls_weighting_scheme calc
_refine_ls_wR_factor_gt 0.1541
_refine_ls_wR_factor_ref 0.1854
_reflns_number_gt 4283
_reflns_number_total 9847
_reflns_threshold_expression >2sigma(I)
_cod_data_source_file ic801340k_si_002.cif
_cod_data_source_block squeeze
_cod_database_code 4306519

loop_
_symmetry_equiv_pos_as_xyz
'x, y, z'
'-x, -y, -z'

loop_
_atom_site_label
_atom_site_type_symbol
_atom_site_fract_x
_atom_site_fract_y
_atom_site_fract_z
_atom_site_U_iso_or_equiv
_atom_site_adp_type
_atom_site_occupancy
_atom_site_symmetry_multiplicity
_atom_site_calc_flag
_atom_site_refinement_flags
_atom_site_disorder_assembly
_atom_site_disorder_group
Ru1 Ru 0.80533(7) 0.36677(4) 0.20828(3) 0.0581(2) Uani 1 1 d . . .
P1 P 0.6804(2) 0.21062(11) 0.14415(10) 0.0611(5) Uani 1 1 d . . .
S1 S 1.1197(4) 1.06137(17) 0.68476(15) 0.1283(10) Uani 1 1 d . . .
S2 S 1.3350(3) 1.23352(16) 0.66194(15) 0.1224(10) Uani 1 1 d . . .
S3 S 1.1616(3) 0.94265(14) 0.54189(12) 0.1052(8) Uani 1 1 d . . .
S4 S 1.3785(3) 1.11478(14) 0.51939(14) 0.1128(9) Uani 1 1 d . . .
O1 O 0.8914(5) 0.3191(3) 0.2940(2) 0.0681(12) Uani 1 1 d . . .
O2 O 0.6104(5) 0.3730(3) 0.2373(3) 0.0704(13) Uani 1 1 d . . .
N1 N 0.9924(7) 0.3680(3) 0.1695(3) 0.0609(14) Uani 1 1 d . . .
N2 N 0.7588(7) 0.4310(4) 0.1273(3) 0.0675(16) Uani 1 1 d . . .
N3 N 0.9071(6) 0.5030(3) 0.2769(3) 0.0598(14) Uani 1 1 d . . .
C42 C 0.8107(7) 0.1437(4) 0.1204(4) 0.0603(17) Uani 1 1 d . . .
C35 C 0.4451(9) 0.2606(5) 0.0669(4) 0.071(2) Uani 1 1 d . . .
H35 H 0.4455 0.2931 0.1111 0.086 Uiso 1 1 calc R . .
C36 C 0.5651(8) 0.1310(4) 0.1905(4) 0.0660(19) Uani 1 1 d . . .
C10 C 1.0663(9) 0.6638(4) 0.3092(4) 0.071(2) Uani 1 1 d . . .
H10 H 1.1354 0.7137 0.2969 0.085 Uiso 1 1 calc R . .
C47 C 0.8431(9) 0.0772(5) 0.1588(4) 0.076(2) Uani 1 1 d . . .
H47 H 0.7921 0.0614 0.1947 0.091 Uiso 1 1 calc R . .
C30 C 0.5479(8) 0.2081(4) 0.0613(4) 0.0669(19) Uani 1 1 d . . .
C13 C 0.9277(9) 0.5971(5) 0.3894(4) 0.078(2) Uani 1 1 d . . .
H13 H 0.8986 0.6010 0.4328 0.093 Uiso 1 1 calc R . .
C6 C 1.2261(10) 0.9361(5) 0.4648(4) 0.084(2) Uani 1 1 d . . .
C41 C 0.5994(9) 0.1400(6) 0.2630(5) 0.086(2) Uani 1 1 d . . .
H41 H 0.6710 0.1945 0.2903 0.103 Uiso 1 1 calc R . .
C20 C 1.0027(9) 0.2776(5) 0.2988(4) 0.070(2) Uani 1 1 d . . .
C11 C 1.0040(8) 0.5793(4) 0.2627(4) 0.0666(18) Uani 1 1 d . . .
H11 H 1.0305 0.5747 0.2187 0.080 Uiso 1 1 calc R . .
C15 C 1.1018(9) 0.2807(5) 0.2521(5) 0.077(2) Uani 1 1 d . . .
C29 C 1.0094(8) 0.4205(5) 0.1099(4) 0.077(2) Uani 1 1 d . . .
H290 H 1.0567 0.3898 0.0770 0.092 Uiso 1 1 calc R . .
H291 H 1.0738 0.4852 0.1277 0.092 Uiso 1 1 calc R . .
C14 C 1.0956(9) 0.3293(5) 0.1929(4) 0.075(2) Uani 1 1 d . . .
H14 H 1.1747 0.3333 0.1689 0.090 Uiso 1 1 calc R . .
C8 C 1.0842(9) 0.7666(5) 0.4249(4) 0.075(2) Uani 1 1 d . . .
H8 H 1.0526 0.7679 0.4678 0.090 Uiso 1 1 calc R . .
C26 C 0.5684(9) 0.4939(5) 0.1707(5) 0.080(2) Uani 1 1 d . . .
C4 C 1.2579(10) 1.0643(5) 0.5736(4) 0.086(2) Uani 1 1 d . . .
C7 C 1.1741(10) 0.8448(5) 0.4146(4) 0.090(3) Uani 1 1 d . . .
H7 H 1.2083 0.8431 0.3723 0.108 Uiso 1 1 calc R . .
C3 C 1.2403(10) 1.1119(5) 0.6318(4) 0.089(3) Uani 1 1 d . . .
C28 C 0.8523(10) 0.4212(5) 0.0726(4) 0.082(2) Uani 1 1 d . . .
H281 H 0.8608 0.4740 0.0469 0.098 Uiso 1 1 calc R . .
H280 H 0.8032 0.3625 0.0387 0.098 Uiso 1 1 calc R . .
C9 C 1.0278(8) 0.6752(4) 0.3735(4) 0.0645(18) Uani 1 1 d . . .
C25 C 0.4829(10) 0.5607(5) 0.1600(5) 0.095(3) Uani 1 1 d . . .
H25 H 0.4877 0.5911 0.1209 0.114 Uiso 1 1 calc R . .
C22 C 0.4610(9) 0.4665(6) 0.2730(5) 0.093(3) Uani 1 1 d . . .
H22 H 0.4510 0.4356 0.3116 0.112 Uiso 1 1 calc R . .
C43 C 0.8887(9) 0.1664(5) 0.0681(4) 0.075(2) Uani 1 1 d . . .
H43 H 0.8698 0.2124 0.0420 0.090 Uiso 1 1 calc R . .
C27 C 0.6663(10) 0.4836(5) 0.1207(4) 0.080(2) Uani 1 1 d . . .
H27 H 0.6622 0.5161 0.0827 0.096 Uiso 1 1 calc R . .
C12 C 0.8712(8) 0.5129(5) 0.3402(4) 0.073(2) Uani 1 1 d . . .
H12 H 0.8051 0.4611 0.3521 0.088 Uiso 1 1 calc R . .
C24 C 0.3961(11) 0.5809(6) 0.2048(7) 0.106(3) Uani 1 1 d . . .
H24 H 0.3426 0.6252 0.1970 0.127 Uiso 1 1 calc R . .
C31 C 0.5434(10) 0.1585(6) -0.0044(5) 0.098(3) Uani 1 1 d . . .
H31 H 0.6091 0.1211 -0.0087 0.117 Uiso 1 1 calc R . .
C44 C 0.9947(9) 0.1206(6) 0.0545(4) 0.084(2) Uani 1 1 d . . .
H44 H 1.0463 0.1360 0.0187 0.101 Uiso 1 1 calc R . .
C46 C 0.9528(11) 0.0330(6) 0.1441(5) 0.101(3) Uani 1 1 d . . .
H46 H 0.9758 -0.0115 0.1708 0.121 Uiso 1 1 calc R . .
C34 C 0.3433(9) 0.2650(5) 0.0083(5) 0.086(2) Uani 1 1 d . . .
H34 H 0.2743 0.2999 0.0130 0.104 Uiso 1 1 calc R . .
C21 C 0.5502(8) 0.4430(5) 0.2270(4) 0.073(2) Uani 1 1 d . . .
C37 C 0.4498(9) 0.0523(5) 0.1520(5) 0.084(2) Uani 1 1 d . . .
H37 H 0.4211 0.0476 0.1031 0.101 Uiso 1 1 calc R . .
C38 C 0.3766(11) -0.0187(6) 0.1833(6) 0.112(3) Uani 1 1 d . . .
H38 H 0.3003 -0.0711 0.1559 0.134 Uiso 1 1 calc R . .
C16 C 1.2206(10) 0.2374(7) 0.2665(6) 0.106(3) Uani 1 1 d . . .
H16 H 1.2927 0.2431 0.2384 0.127 Uiso 1 1 calc R . .
C23 C 0.3871(10) 0.5355(6) 0.2621(7) 0.109(3) Uani 1 1 d . . .
H23 H 0.3303 0.5513 0.2942 0.131 Uiso 1 1 calc R . .
C45 C 1.0260(10) 0.0545(6) 0.0912(5) 0.094(3) Uani 1 1 d . . .
H45 H 1.0970 0.0237 0.0805 0.112 Uiso 1 1 calc R . .
C2 C 1.2380(14) 1.2427(8) 0.7279(5) 0.123(4) Uani 1 1 d . . .
H2 H 1.2536 1.3013 0.7562 0.148 Uiso 1 1 calc R . .
C40 C 0.5283(11) 0.0686(7) 0.2961(5) 0.110(3) Uani 1 1 d . . .
H40 H 0.5547 0.0744 0.3452 0.131 Uiso 1 1 calc R . .
C19 C 1.0196(11) 0.2314(6) 0.3557(5) 0.096(3) Uani 1 1 d . . .
H19 H 0.9554 0.2308 0.3874 0.116 Uiso 1 1 calc R . .
C32 C 0.4406(12) 0.1643(7) -0.0645(5) 0.125(4) Uani 1 1 d . . .
H32 H 0.4393 0.1317 -0.1088 0.150 Uiso 1 1 calc R . .
C39 C 0.4173(11) -0.0118(6) 0.2557(7) 0.114(3) Uani 1 1 d . . .
H39 H 0.3709 -0.0605 0.2777 0.137 Uiso 1 1 calc R . .
C33 C 0.3419(11) 0.2177(7) -0.0583(5) 0.111(3) Uani 1 1 d . . .
H33 H 0.2745 0.2224 -0.0984 0.133 Uiso 1 1 calc R . .
C5 C 1.3225(12) 1.0144(6) 0.4555(5) 0.120(4) Uani 1 1 d . . .
H5 H 1.3600 1.0150 0.4142 0.144 Uiso 1 1 calc R . .
C17 C 1.2312(13) 0.1871(8) 0.3213(8) 0.130(4) Uani 1 1 d . . .
H17 H 1.3049 0.1548 0.3277 0.156 Uiso 1 1 calc R . .
C18 C 1.1344(13) 0.1848(7) 0.3658(7) 0.123(4) Uani 1 1 d . . .
H18 H 1.1435 0.1520 0.4036 0.148 Uiso 1 1 calc R . .
C1 C 1.1434(14) 1.1682(7) 0.7379(5) 0.124(4) Uani 1 1 d . . .
H1 H 1.0885 1.1718 0.7733 0.149 Uiso 1 1 calc R . .
B B 1.0522(16) 0.7144(8) 0.1138(7) 0.094(3) Uani 1 1 d . . .
F1 F 0.9135(8) 0.6703(5) 0.1291(4) 0.167(3) Uani 1 1 d . A .
F2A F 1.0436(14) 0.8068(6) 0.1155(14) 0.145(7) Uani 0.60(3) 1 d P A 1
F3A F 1.148(2) 0.691(3) 0.1527(18) 0.217(14) Uani 0.60(3) 1 d P A 1
F4A F 1.004(4) 0.6683(13) 0.0455(9) 0.214(12) Uani 0.60(3) 1 d P A 1
F2B F 1.079(3) 0.773(3) 0.0696(16) 0.185(13) Uani 0.40(3) 1 d P A 2
F3B F 1.155(3) 0.7476(18) 0.1750(14) 0.160(15) Uani 0.40(3) 1 d P A 2
F4B F 1.122(5) 0.661(3) 0.086(2) 0.33(3) Uani 0.40(3) 1 d P A 2

loop_
_atom_site_aniso_label
_atom_site_aniso_U_11
_atom_site_aniso_U_22
_atom_site_aniso_U_33
_atom_site_aniso_U_23
_atom_site_aniso_U_13
_atom_site_aniso_U_12
Ru1 0.0531(3) 0.0501(3) 0.0659(4) -0.0020(2) 0.0141(3) 0.0109(2)
P1 0.0547(11) 0.0501(9) 0.0739(12) -0.0024(8) 0.0148(9) 0.0126(8)
S1 0.183(3) 0.0900(16) 0.109(2) -0.0080(14) 0.040(2) 0.0419(18)
S2 0.127(2) 0.0746(14) 0.136(2) -0.0357(13) -0.0007(18) 0.0219(14)
S3 0.155(2) 0.0598(12) 0.0850(15) -0.0085(10) 0.0360(15) 0.0075(13)
S4 0.145(2) 0.0603(12) 0.1122(19) -0.0015(12) 0.0253(17) 0.0023(13)
O1 0.067(3) 0.069(3) 0.071(3) 0.007(2) 0.019(2) 0.025(2)
O2 0.052(3) 0.063(3) 0.095(4) -0.001(2) 0.021(3) 0.017(2)
N1 0.056(4) 0.055(3) 0.067(4) -0.002(3) 0.017(3) 0.011(3)
N2 0.069(4) 0.053(3) 0.074(4) 0.004(3) 0.012(3) 0.012(3)
N3 0.072(4) 0.054(3) 0.052(3) 0.001(2) 0.020(3) 0.015(3)
C42 0.051(4) 0.057(4) 0.066(4) -0.007(3) 0.010(3) 0.016(3)
C35 0.066(5) 0.065(4) 0.078(5) 0.002(4) 0.011(4) 0.018(4)
C36 0.052(4) 0.064(4) 0.087(6) 0.005(4) 0.025(4) 0.021(3)
C10 0.093(6) 0.053(4) 0.064(5) 0.003(3) 0.030(4) 0.010(4)
C47 0.080(6) 0.066(4) 0.089(6) 0.008(4) 0.031(4) 0.027(4)
C30 0.050(4) 0.053(4) 0.080(5) -0.003(3) -0.006(4) 0.007(3)
C13 0.092(6) 0.066(4) 0.062(5) -0.003(3) 0.026(4) 0.002(4)
C6 0.113(7) 0.058(4) 0.072(5) 0.001(4) 0.010(5) 0.023(4)
C41 0.065(5) 0.089(5) 0.103(7) 0.019(5) 0.035(5) 0.010(4)
C20 0.060(5) 0.052(4) 0.093(6) 0.009(4) 0.007(4) 0.013(3)
C11 0.072(5) 0.063(4) 0.066(4) 0.006(3) 0.025(4) 0.018(4)
C15 0.052(5) 0.059(4) 0.109(7) -0.005(4) 0.014(5) 0.005(3)
C29 0.067(5) 0.086(5) 0.067(5) -0.006(4) 0.028(4) 0.005(4)
C14 0.055(5) 0.070(5) 0.089(6) -0.015(4) 0.020(4) 0.009(4)
C8 0.091(6) 0.058(4) 0.065(5) -0.001(3) 0.008(4) 0.014(4)
C26 0.064(5) 0.054(4) 0.108(7) -0.003(4) -0.003(5) 0.016(4)
C4 0.108(7) 0.057(4) 0.079(5) -0.006(4) 0.000(5) 0.021(4)
C7 0.130(7) 0.060(4) 0.069(5) -0.003(4) 0.024(5) 0.010(5)
C3 0.108(7) 0.066(5) 0.084(6) -0.008(4) 0.004(5) 0.032(4)
C28 0.112(7) 0.069(4) 0.061(5) 0.011(4) 0.027(5) 0.014(4)
C9 0.075(5) 0.053(4) 0.064(5) 0.003(3) 0.017(4) 0.018(3)
C25 0.082(6) 0.064(5) 0.124(8) 0.009(5) -0.005(6) 0.015(5)
C22 0.065(5) 0.076(5) 0.123(7) -0.025(5) 0.020(5) 0.011(4)
C43 0.072(5) 0.070(4) 0.082(5) 0.002(4) 0.024(4) 0.019(4)
C27 0.087(6) 0.066(4) 0.072(5) 0.011(4) 0.001(5) 0.005(4)
C12 0.076(5) 0.058(4) 0.075(5) 0.001(4) 0.022(4) 0.002(3)
C24 0.069(6) 0.073(6) 0.168(11) -0.007(6) 0.003(7) 0.034(5)
C31 0.085(6) 0.102(6) 0.092(6) -0.031(5) -0.003(5) 0.040(5)
C44 0.077(6) 0.087(5) 0.088(6) -0.004(5) 0.031(5) 0.022(5)
C46 0.110(8) 0.097(6) 0.112(7) 0.017(5) 0.026(6) 0.058(6)
C34 0.066(5) 0.074(5) 0.113(7) 0.005(5) 0.013(5) 0.018(4)
C21 0.056(5) 0.062(4) 0.086(6) -0.016(4) 0.011(4) 0.009(4)
C37 0.074(5) 0.068(5) 0.106(6) 0.007(4) 0.033(5) 0.009(4)
C38 0.095(7) 0.085(6) 0.139(9) 0.010(6) 0.034(7) -0.003(5)
C16 0.052(5) 0.103(6) 0.160(10) 0.003(6) 0.013(6) 0.034(5)
C23 0.063(6) 0.074(6) 0.173(11) -0.031(6) 0.014(6) 0.022(5)
C45 0.083(6) 0.091(6) 0.117(8) 0.001(5) 0.033(6) 0.042(5)
C2 0.151(10) 0.101(7) 0.106(8) -0.037(6) 0.002(7) 0.057(7)
C40 0.099(7) 0.128(8) 0.114(8) 0.038(6) 0.050(6) 0.029(6)
C19 0.086(7) 0.085(5) 0.113(7) 0.019(5) 0.015(5) 0.019(5)
C32 0.122(9) 0.151(9) 0.088(7) -0.035(6) -0.016(6) 0.066(7)
C39 0.085(7) 0.080(6) 0.183(11) 0.035(7) 0.057(8) 0.008(5)
C33 0.092(7) 0.123(7) 0.099(7) -0.001(6) -0.013(6) 0.033(6)
C5 0.163(10) 0.062(5) 0.105(7) -0.012(5) 0.037(6) -0.013(5)
C17 0.080(8) 0.113(8) 0.197(13) 0.035(8) 0.010(8) 0.038(6)
C18 0.084(8) 0.100(7) 0.184(12) 0.050(7) 0.007(8) 0.028(6)
C1 0.149(10) 0.103(7) 0.102(8) -0.024(6) 0.011(7) 0.035(7)
B 0.103(9) 0.075(7) 0.102(9) 0.012(7) 0.030(8) 0.019(7)
F1 0.133(6) 0.146(5) 0.217(8) 0.069(5) 0.025(5) 0.024(4)
F2A 0.100(8) 0.059(6) 0.26(2) 0.007(8) 0.021(10) 0.016(5)
F3A 0.117(14) 0.32(3) 0.29(3) 0.22(3) 0.038(15) 0.126(17)
F4A 0.37(3) 0.176(14) 0.098(11) -0.025(9) 0.061(13) 0.093(16)
F2B 0.26(3) 0.19(3) 0.14(2) 0.11(2) 0.052(18) 0.07(2)
F3B 0.17(2) 0.136(18) 0.107(14) 0.009(13) 0.007(13) -0.060(18)
F4B 0.42(5) 0.46(6) 0.14(3) -0.10(3) -0.01(3) 0.32(5)

loop_
_atom_type_symbol
_atom_type_description
_atom_type_scat_dispersion_real
_atom_type_scat_dispersion_imag
_atom_type_scat_source
C C 0.0033 0.0016 'International Tables Vol C Tables 4.2.6.8 and 6.1.1.4'
H H 0.0000 0.0000 'International Tables Vol C Tables 4.2.6.8 and 6.1.1.4'
N N 0.0061 0.0033 'International Tables Vol C Tables 4.2.6.8 and 6.1.1.4'
P P 0.1023 0.0942 'International Tables Vol C Tables 4.2.6.8 and 6.1.1.4'
S S 0.1246 0.1234 'International Tables Vol C Tables 4.2.6.8 and 6.1.1.4'
Ru Ru -1.2594 0.8363 'International Tables Vol C Tables 4.2.6.8 and 6.1.1.4'
O O 0.0106 0.0060 'International Tables Vol C Tables 4.2.6.8 and 6.1.1.4'
B B 0.0013 0.0007 'International Tables Vol C Tables 4.2.6.8 and 6.1.1.4'
F F 0.0171 0.0103 'International Tables Vol C Tables 4.2.6.8 and 6.1.1.4'

loop_
_geom_angle_atom_site_label_1
_geom_angle_atom_site_label_2
_geom_angle_atom_site_label_3
_geom_angle
_geom_angle_site_symmetry_1
_geom_angle_site_symmetry_3
_geom_angle_publ_flag
N2 Ru1 O1 169.3(2) . . ?
N2 Ru1 O2 91.0(2) . . ?
O1 Ru1 O2 96.3(2) . . ?
N2 Ru1 N1 82.1(3) . . ?
O1 Ru1 N1 90.6(2) . . ?
O2 Ru1 N1 173.1(2) . . ?
N2 Ru1 N3 90.0(2) . . ?
O1 Ru1 N3 82.69(19) . . ?
O2 Ru1 N3 85.61(19) . . ?
N1 Ru1 N3 94.5(2) . . ?
N2 Ru1 P1 95.17(15) . . ?
O1 Ru1 P1 92.74(13) . . ?
O2 Ru1 P1 89.81(13) . . ?
N1 Ru1 P1 90.63(14) . . ?
N3 Ru1 P1 173.13(16) . . ?
C36 P1 C42 101.9(3) . . ?
C36 P1 C30 104.1(3) . . ?
C42 P1 C30 106.7(3) . . ?
C36 P1 Ru1 115.7(2) . . ?
C42 P1 Ru1 114.1(2) . . ?
C30 P1 Ru1 113.1(2) . . ?
C1 S1 C3 93.8(5) . . ?
C2 S2 C3 93.7(5) . . ?
C6 S3 C4 95.9(4) . . ?
C5 S4 C4 94.2(4) . . ?
C20 O1 Ru1 125.5(5) . . ?
C21 O2 Ru1 122.4(5) . . ?
C14 N1 C29 119.4(7) . . ?
C14 N1 Ru1 125.6(5) . . ?
C29 N1 Ru1 115.1(5) . . ?
C27 N2 C28 119.9(7) . . ?
C27 N2 Ru1 126.4(6) . . ?
C28 N2 Ru1 113.6(5) . . ?
C12 N3 C11 116.2(5) . . ?
C12 N3 Ru1 117.1(4) . . ?
C11 N3 Ru1 126.7(4) . . ?
C47 C42 C43 118.8(7) . . ?
C47 C42 P1 120.7(6) . . ?
C43 C42 P1 120.2(6) . . ?
C34 C35 C30 120.7(7) . . ?
C41 C36 C37 118.1(7) . . ?
C41 C36 P1 121.8(5) . . ?
C37 C36 P1 119.7(6) . . ?
C9 C10 C11 120.4(6) . . ?
C42 C47 C46 120.0(8) . . ?
C31 C30 C35 118.9(7) . . ?
C31 C30 P1 125.2(6) . . ?
C35 C30 P1 115.9(6) . . ?
C12 C13 C9 119.8(6) . . ?
C5 C6 C7 124.8(8) . . ?
C5 C6 S3 116.4(6) . . ?
C7 C6 S3 118.8(6) . . ?
C36 C41 C40 120.5(8) . . ?
O1 C20 C19 115.3(8) . . ?
O1 C20 C15 124.5(7) . . ?
C19 C20 C15 120.1(8) . . ?
N3 C11 C10 123.8(6) . . ?
C20 C15 C16 118.0(9) . . ?
C20 C15 C14 124.0(8) . . ?
C16 C15 C14 117.9(9) . . ?
N1 C29 C28 108.3(6) . . ?
N1 C14 C15 126.7(8) . . ?
C7 C8 C9 125.1(7) . . ?
C21 C26 C25 118.1(9) . . ?
C21 C26 C27 125.7(7) . . ?
C25 C26 C27 116.1(9) . . ?
C3 C4 S4 123.8(6) . . ?
C3 C4 S3 123.1(7) . . ?
S4 C4 S3 113.1(4) . . ?
C8 C7 C6 124.9(8) . . ?
C4 C3 S1 123.4(7) . . ?
C4 C3 S2 122.5(7) . . ?
S1 C3 S2 114.1(5) . . ?
N2 C28 C29 108.7(6) . . ?
C10 C9 C13 116.8(6) . . ?
C10 C9 C8 123.2(6) . . ?
C13 C9 C8 120.0(6) . . ?
C24 C25 C26 121.9(10) . . ?
C23 C22 C21 120.8(10) . . ?
C44 C43 C42 119.6(7) . . ?
N2 C27 C26 122.7(7) . . ?
N3 C12 C13 123.0(6) . . ?
C25 C24 C23 119.3(9) . . ?
C30 C31 C32 120.2(8) . . ?
C45 C44 C43 122.0(8) . . ?
C45 C46 C47 120.5(8) . . ?
C35 C34 C33 120.5(8) . . ?
O2 C21 C22 118.4(8) . . ?
O2 C21 C26 123.3(7) . . ?
C22 C21 C26 118.3(8) . . ?
C38 C37 C36 122.5(9) . . ?
C39 C38 C37 119.1(9) . . ?
C17 C16 C15 121.2(10) . . ?
C24 C23 C22 121.2(10) . . ?
C44 C45 C46 119.1(8) . . ?
C1 C2 S2 119.3(8) . . ?
C41 C40 C39 120.0(10) . . ?
C20 C19 C18 120.0(10) . . ?
C33 C32 C31 120.2(9) . . ?
C38 C39 C40 119.6(9) . . ?
C32 C33 C34 119.4(9) . . ?
C6 C5 S4 120.1(7) . . ?
C16 C17 C18 119.8(11) . . ?
C17 C18 C19 120.7(11) . . ?
C2 C1 S1 118.7(9) . . ?
F3A B F4B 62.2(19) . . ?
F3A B F2B 126(2) . . ?
F4B B F2B 92(3) . . ?
F3A B F3B 39.6(18) . . ?
F4B B F3B 97(2) . . ?
F2B B F3B 109.8(19) . . ?
F3A B F4A 118(2) . . ?
F4B B F4A 57.6(17) . . ?
F2B B F4A 68.5(18) . . ?
F3B B F4A 153(2) . . ?
F3A B F2A 125(2) . . ?
F4B B F2A 138(3) . . ?
F2B B F2A 48.9(14) . . ?
F3B B F2A 86.5(15) . . ?
F4A B F2A 108.1(16) . . ?
F3A B F1 106.0(14) . . ?
F4B B F1 117(3) . . ?
F2B B F1 128.3(19) . . ?
F3B B F1 108.2(16) . . ?
F4A B F1 91.0(14) . . ?
F2A B F1 101.1(12) . . ?

loop_
_geom_bond_atom_site_label_1
_geom_bond_atom_site_label_2
_geom_bond_distance
_geom_bond_site_symmetry_2
_geom_bond_publ_flag
Ru1 N2 1.976(6) . ?
Ru1 O1 2.004(5) . ?
Ru1 O2 2.009(5) . ?
Ru1 N1 2.009(6) . ?
Ru1 N3 2.152(5) . ?
Ru1 P1 2.3706(16) . ?
P1 C36 1.813(7) . ?
P1 C42 1.833(7) . ?
P1 C30 1.834(7) . ?
S1 C1 1.717(9) . ?
S1 C3 1.741(10) . ?
S2 C2 1.703(12) . ?
S2 C3 1.758(8) . ?
S3 C6 1.710(8) . ?
S3 C4 1.764(7) . ?
S4 C5 1.713(8) . ?
S4 C4 1.760(9) . ?
O1 C20 1.327(8) . ?
O2 C21 1.316(9) . ?
N1 C14 1.283(9) . ?
N1 C29 1.480(8) . ?
N2 C27 1.300(9) . ?
N2 C28 1.502(9) . ?
N3 C12 1.331(8) . ?
N3 C11 1.341(7) . ?
C42 C47 1.366(9) . ?
C42 C43 1.374(9) . ?
C35 C34 1.365(10) . ?
C35 C30 1.387(9) . ?
C36 C41 1.371(10) . ?
C36 C37 1.384(9) . ?
C10 C9 1.362(9) . ?
C10 C11 1.370(8) . ?
C47 C46 1.395(11) . ?
C30 C31 1.380(10) . ?
C13 C12 1.389(8) . ?
C13 C9 1.387(9) . ?
C6 C5 1.320(10) . ?
C6 C7 1.476(9) . ?
C41 C40 1.383(11) . ?
C20 C19 1.375(10) . ?
C20 C15 1.399(10) . ?
C15 C16 1.416(11) . ?
C15 C14 1.429(11) . ?
C29 C28 1.512(10) . ?
C8 C7 1.300(9) . ?
C8 C9 1.488(8) . ?
C26 C21 1.411(11) . ?
C26 C25 1.431(11) . ?
C26 C27 1.463(11) . ?
C4 C3 1.315(10) . ?
C25 C24 1.343(12) . ?
C22 C23 1.385(11) . ?
C22 C21 1.394(10) . ?
C43 C44 1.375(10) . ?
C24 C23 1.373(13) . ?
C31 C32 1.397(12) . ?
C44 C45 1.338(11) . ?
C46 C45 1.353(11) . ?
C34 C33 1.391(11) . ?
C37 C38 1.365(11) . ?
C38 C39 1.375(13) . ?
C16 C17 1.375(13) . ?
C2 C1 1.277(13) . ?
C40 C39 1.393(12) . ?
C19 C18 1.410(13) . ?
C32 C33 1.366(12) . ?
C17 C18 1.349(14) . ?
B F3A 1.207(18) . ?
B F4B 1.28(3) . ?
B F2B 1.30(2) . ?
B F3B 1.34(3) . ?
B F4A 1.35(2) . ?
B F2A 1.386(16) . ?
B F1 1.385(12) . ?

loop_
_platon_squeeze_void_nr
_platon_squeeze_void_average_x
_platon_squeeze_void_average_y
_platon_squeeze_void_average_z
_platon_squeeze_void_volume
_platon_squeeze_void_count_electrons
_platon_squeeze_void_content
1 0.023 0.500 0.500 314 25 ' '
